data_4067195
loop_
_publ_author_name
'Hogarth, Graeme'
'Kabir, Shariff E.'
'Richards, Idris'

_publ_section_title
;
 Diphosphine Mobility at a Binuclear Metal Center: A Concerted Double
 Trigonal-Twist in Bis(dithiolate) Complexes
 [M2(CO)4(\m-dppm){\m-S(CH2)nS}] (M = Fe, Ru;n= 2, 3)
;
_journal_issue 23
_journal_name_full Organometallics
_journal_page_first 6559
_journal_paper_doi 10.1021/om100894w
_journal_volume 29
_journal_year 2010
_chemical_formula_sum 'C31 H26 Fe2 O4 P2 S2'
_chemical_formula_weight 700.28
_chemical_name_systematic
; 
 ? 
;
_space_group_IT_number 135
_symmetry_space_group_name_Hall '-P 4c 2ab'
_symmetry_space_group_name_H-M 'P 42/m b c'
_atom_sites_solution_hydrogens geom
_atom_sites_solution_primary direct
_atom_sites_solution_secondary difmap
_audit_creation_method SHELXL-97
_cell_angle_alpha 90.00
_cell_angle_beta 90.00
_cell_angle_gamma 90.00
_cell_formula_units_Z 8
_cell_length_a 17.2280(13)
_cell_length_b 17.2280(13)
_cell_length_c 20.132(3)
_cell_measurement_temperature 150(2)
_cell_volume 5975.3(11)
_computing_structure_refinement 'SHELXL-97 (Sheldrick, 1997)'
_computing_structure_solution 'SHELXS-97 (Sheldrick, 1990)'
_diffrn_ambient_temperature 150(2)
_diffrn_measured_fraction_theta_full 0.996
_diffrn_measured_fraction_theta_max 0.990
_diffrn_radiation_monochromator graphite
_diffrn_radiation_source 'fine-focus sealed tube'
_diffrn_radiation_type MoK\a
_diffrn_radiation_wavelength 0.71073
_diffrn_reflns_av_R_equivalents 0.0477
_diffrn_reflns_av_sigmaI/netI 0.0224
_diffrn_reflns_limit_h_max 22
_diffrn_reflns_limit_h_min -22
_diffrn_reflns_limit_k_max 22
_diffrn_reflns_limit_k_min -22
_diffrn_reflns_limit_l_max 26
_diffrn_reflns_limit_l_min -25
_diffrn_reflns_number 48601
_diffrn_reflns_theta_full 26.00
_diffrn_reflns_theta_max 28.29
_diffrn_reflns_theta_min 3.11
_exptl_absorpt_coefficient_mu 1.254
_exptl_absorpt_correction_T_max 0.6609
_exptl_absorpt_correction_T_min 0.6209
_exptl_crystal_density_diffrn 1.557
_exptl_crystal_density_method 'not measured'
_exptl_crystal_F_000 2864
_exptl_crystal_size_max 0.42
_exptl_crystal_size_mid 0.42
_exptl_crystal_size_min 0.36
_refine_diff_density_max 0.373
_refine_diff_density_min -0.619
_refine_diff_density_rms 0.062
_refine_ls_extinction_method none
_refine_ls_goodness_of_fit_ref 1.078
_refine_ls_hydrogen_treatment mixed
_refine_ls_matrix_type full
_refine_ls_number_parameters 247
_refine_ls_number_reflns 3790
_refine_ls_number_restraints 0
_refine_ls_restrained_S_all 1.078
_refine_ls_R_factor_all 0.0298
_refine_ls_R_factor_gt 0.0272
_refine_ls_shift/su_max 0.002
_refine_ls_shift/su_mean 0.000
_refine_ls_structure_factor_coef Fsqd
_refine_ls_weighting_details 'calc w=1/[\s^2^(Fo^2^)+(0.0370P)^2^+2.8662P] where P=(Fo^2^+2Fc^2^)/3'
_refine_ls_weighting_scheme calc
_refine_ls_wR_factor_gt 0.0686
_refine_ls_wR_factor_ref 0.0699
_reflns_number_gt 3492
_reflns_number_total 3790
_reflns_threshold_expression >2sigma(I)
_cod_data_source_file om100894w_si_001.cif
_cod_data_source_block str0569
_cod_original_cell_volume 5975.1(11)
_cod_database_code 4067195

loop_
_symmetry_equiv_pos_as_xyz
'x, y, z'
'-x, -y, z'
'-y, x, z+1/2'
'y, -x, z+1/2'
'-x+1/2, y+1/2, -z'
'x+1/2, -y+1/2, -z'
'y+1/2, x+1/2, -z+1/2'
'-y+1/2, -x+1/2, -z+1/2'
'-x, -y, -z'
'x, y, -z'
'y, -x, -z-1/2'
'-y, x, -z-1/2'
'x-1/2, -y-1/2, z'
'-x-1/2, y-1/2, z'
'-y-1/2, -x-1/2, z-1/2'
'y-1/2, x-1/2, z-1/2'

loop_
_atom_site_label
_atom_site_type_symbol
_atom_site_fract_x
_atom_site_fract_y
_atom_site_fract_z
_atom_site_U_iso_or_equiv
_atom_site_adp_type
_atom_site_occupancy
_atom_site_symmetry_multiplicity
_atom_site_calc_flag
_atom_site_refinement_flags
Fe1 Fe 0.441527(11) 0.223968(11) 0.061751(10) 0.01400(7) Uani 1 1 d .
P1 P 0.568602(19) 0.231469(19) 0.077016(18) 0.01352(9) Uani 1 1 d .
S1 S 0.46682(3) 0.11804(3) 0.0000 0.01508(10) Uani 1 2 d S
S2 S 0.33350(3) 0.21831(3) 0.0000 0.01867(11) Uani 1 2 d S
O1 O 0.39001(9) 0.17261(8) 0.19252(6) 0.0440(3) Uani 1 1 d .
O2 O 0.41521(7) 0.38945(7) 0.08147(7) 0.0333(3) Uani 1 1 d .
C1 C 0.41129(9) 0.19107(9) 0.14135(8) 0.0231(3) Uani 1 1 d .
C2 C 0.42695(8) 0.32444(9) 0.07422(7) 0.0206(3) Uani 1 1 d .
C3 C 0.37590(12) 0.06294(12) 0.0000 0.0215(4) Uani 1 2 d S
C4 C 0.30606(13) 0.11550(13) 0.0000 0.0260(5) Uani 1 2 d S
C5 C 0.61789(11) 0.26257(11) 0.0000 0.0154(4) Uani 1 2 d S
C6 C 0.61829(8) 0.14327(8) 0.10475(7) 0.0166(3) Uani 1 1 d .
C7 C 0.57752(9) 0.09087(9) 0.14448(8) 0.0224(3) Uani 1 1 d .
C8 C 0.61465(10) 0.02669(9) 0.17194(8) 0.0252(3) Uani 1 1 d .
C9 C 0.69198(10) 0.01283(9) 0.15868(8) 0.0261(3) Uani 1 1 d .
C10 C 0.73242(9) 0.06324(10) 0.11775(10) 0.0298(4) Uani 1 1 d .
C11 C 0.69625(9) 0.12893(9) 0.09192(8) 0.0244(3) Uani 1 1 d .
C12 C 0.60212(8) 0.30361(8) 0.13757(6) 0.0170(3) Uani 1 1 d .
C13 C 0.63091(10) 0.28133(9) 0.19954(8) 0.0247(3) Uani 1 1 d .
C14 C 0.64869(11) 0.33682(10) 0.24757(8) 0.0308(4) Uani 1 1 d .
C15 C 0.63704(10) 0.41466(10) 0.23503(8) 0.0274(3) Uani 1 1 d .
C16 C 0.60831(9) 0.43784(9) 0.17381(8) 0.0249(3) Uani 1 1 d .
C17 C 0.59146(8) 0.38283(8) 0.12518(8) 0.0205(3) Uani 1 1 d .
H3 H 0.3765(11) 0.0318(11) 0.0375(9) 0.027(5) Uiso 1 1 d .
H4 H 0.2747(13) 0.1093(13) 0.0386(11) 0.045(6) Uiso 1 1 d .
H5 H 0.6136(14) 0.3180(15) 0.0000 0.016(6) Uiso 1 2 d S
H6 H 0.6702(16) 0.2530(15) 0.0000 0.024(6) Uiso 1 2 d S
H7 H 0.5281(12) 0.1008(11) 0.1552(9) 0.027(5) Uiso 1 1 d .
H8 H 0.5871(12) -0.0057(12) 0.1974(10) 0.033(5) Uiso 1 1 d .
H9 H 0.7151(12) -0.0276(13) 0.1779(11) 0.031(5) Uiso 1 1 d .
H10 H 0.7842(12) 0.0552(11) 0.1083(10) 0.033(5) Uiso 1 1 d .
H11 H 0.7239(12) 0.1625(13) 0.0654(10) 0.034(6) Uiso 1 1 d .
H13 H 0.6386(11) 0.2296(12) 0.2089(10) 0.029(5) Uiso 1 1 d .
H14 H 0.6706(12) 0.3190(12) 0.2882(11) 0.040(6) Uiso 1 1 d .
H15 H 0.6488(11) 0.4519(11) 0.2678(10) 0.028(5) Uiso 1 1 d .
H16 H 0.5968(12) 0.4914(12) 0.1665(9) 0.029(5) Uiso 1 1 d .
H17 H 0.5706(11) 0.3983(11) 0.0829(10) 0.025(5) Uiso 1 1 d .

loop_
_atom_site_aniso_label
_atom_site_aniso_U_11
_atom_site_aniso_U_22
_atom_site_aniso_U_33
_atom_site_aniso_U_23
_atom_site_aniso_U_13
_atom_site_aniso_U_12
Fe1 0.01255(10) 0.01632(11) 0.01312(11) -0.00058(7) 0.00140(6) -0.00009(6)
P1 0.01366(16) 0.01537(17) 0.01152(16) 0.00026(12) -0.00062(12) -0.00059(11)
S1 0.0142(2) 0.0160(2) 0.0150(2) 0.000 0.000 -0.00039(16)
S2 0.0117(2) 0.0219(2) 0.0224(2) 0.000 0.000 0.00062(16)
O1 0.0635(9) 0.0404(7) 0.0282(7) 0.0078(5) 0.0235(6) 0.0029(6)
O2 0.0303(6) 0.0236(6) 0.0461(7) -0.0084(5) -0.0007(5) 0.0060(5)
C1 0.0254(7) 0.0209(7) 0.0229(7) -0.0007(6) 0.0059(6) 0.0004(5)
C2 0.0169(6) 0.0242(7) 0.0207(7) -0.0026(6) -0.0001(5) 0.0003(5)
C3 0.0203(10) 0.0203(10) 0.0238(10) 0.000 0.000 -0.0065(7)
C4 0.0173(10) 0.0238(11) 0.0368(12) 0.000 0.000 -0.0060(8)
C5 0.0143(9) 0.0187(9) 0.0133(8) 0.000 0.000 -0.0028(7)
C6 0.0186(6) 0.0165(6) 0.0147(6) -0.0001(5) -0.0039(5) 0.0000(5)
C7 0.0207(7) 0.0221(7) 0.0245(7) 0.0046(6) 0.0027(6) 0.0020(5)
C8 0.0309(8) 0.0222(7) 0.0226(7) 0.0061(6) -0.0008(6) -0.0007(6)
C9 0.0279(8) 0.0210(7) 0.0294(8) 0.0038(6) -0.0106(6) 0.0032(6)
C10 0.0180(7) 0.0287(8) 0.0428(10) 0.0060(7) -0.0038(7) 0.0029(6)
C11 0.0178(7) 0.0241(7) 0.0314(8) 0.0063(6) -0.0017(6) -0.0014(6)
C12 0.0164(6) 0.0203(6) 0.0143(6) -0.0012(5) 0.0006(5) -0.0030(5)
C13 0.0328(8) 0.0230(7) 0.0183(7) 0.0004(6) -0.0059(6) -0.0032(6)
C14 0.0404(9) 0.0346(9) 0.0173(7) -0.0018(6) -0.0075(7) -0.0089(7)
C15 0.0317(8) 0.0287(8) 0.0218(7) -0.0090(6) 0.0025(6) -0.0110(6)
C16 0.0277(8) 0.0202(7) 0.0268(8) -0.0037(6) 0.0042(6) -0.0056(6)
C17 0.0215(7) 0.0215(7) 0.0185(7) -0.0001(5) 0.0000(5) -0.0029(5)

loop_
_atom_type_symbol
_atom_type_description
_atom_type_scat_dispersion_real
_atom_type_scat_dispersion_imag
_atom_type_scat_source
C C 0.0033 0.0016 'International Tables Vol C Tables 4.2.6.8 and 6.1.1.4'
H H 0.0000 0.0000 'International Tables Vol C Tables 4.2.6.8 and 6.1.1.4'
O O 0.0106 0.0060 'International Tables Vol C Tables 4.2.6.8 and 6.1.1.4'
P P 0.1023 0.0942 'International Tables Vol C Tables 4.2.6.8 and 6.1.1.4'
S S 0.1246 0.1234 'International Tables Vol C Tables 4.2.6.8 and 6.1.1.4'
Fe Fe 0.3463 0.8444 'International Tables Vol C Tables 4.2.6.8 and 6.1.1.4'

loop_
_geom_angle_atom_site_label_1
_geom_angle_atom_site_label_2
_geom_angle_atom_site_label_3
_geom_angle
_geom_angle_site_symmetry_1
_geom_angle_site_symmetry_3
C2 Fe1 C1 98.20(7) . .
C2 Fe1 P1 93.65(5) . .
C1 Fe1 P1 100.55(5) . .
C2 Fe1 S2 90.20(5) . .
C1 Fe1 S2 104.06(5) . .
P1 Fe1 S2 154.270(15) . .
C2 Fe1 S1 154.19(5) . .
C1 Fe1 S1 107.22(5) . .
P1 Fe1 S1 86.132(16) . .
S2 Fe1 S1 79.576(17) . .
C2 Fe1 Fe1 98.17(5) . 10
C1 Fe1 Fe1 154.34(5) . 10
P1 Fe1 Fe1 97.977(11) . 10
S2 Fe1 Fe1 56.296(9) . 10
S1 Fe1 Fe1 56.472(9) . 10
C6 P1 C12 102.27(6) . .
C6 P1 C5 106.37(8) . .
C12 P1 C5 102.51(7) . .
C6 P1 Fe1 117.13(5) . .
C12 P1 Fe1 116.30(5) . .
C5 P1 Fe1 110.79(6) . .
C3 S1 Fe1 104.75(6) . .
C3 S1 Fe1 104.75(6) . 10
Fe1 S1 Fe1 67.057(19) . 10
C4 S2 Fe1 104.85(6) . 10
C4 S2 Fe1 104.85(6) . .
Fe1 S2 Fe1 67.409(19) 10 .
O1 C1 Fe1 177.18(15) . .
O2 C2 Fe1 177.85(14) . .
C4 C3 S1 111.82(15) . .
C3 C4 S2 112.03(15) . .
P1 C5 P1 114.15(10) 10 .
C11 C6 C7 118.55(13) . .
C11 C6 P1 122.86(11) . .
C7 C6 P1 118.43(11) . .
C8 C7 C6 120.66(14) . .
C9 C8 C7 120.31(15) . .
C8 C9 C10 119.48(15) . .
C9 C10 C11 120.44(15) . .
C6 C11 C10 120.49(14) . .
C13 C12 C17 118.28(13) . .
C13 C12 P1 121.29(11) . .
C17 C12 P1 120.07(11) . .
C14 C13 C12 120.63(15) . .
C15 C14 C13 120.51(15) . .
C14 C15 C16 119.65(14) . .
C15 C16 C17 120.19(15) . .
C16 C17 C12 120.73(14) . .

loop_
_geom_bond_atom_site_label_1
_geom_bond_atom_site_label_2
_geom_bond_distance
_geom_bond_site_symmetry_2
Fe1 C2 1.7670(15) .
Fe1 C1 1.7778(15) .
Fe1 P1 2.2145(4) .
Fe1 S2 2.2403(5) .
Fe1 S1 2.2507(5) .
Fe1 Fe1 2.4863(5) 10
P1 C6 1.8313(14) .
P1 C12 1.8341(14) .
P1 C5 1.8472(11) .
S1 C3 1.832(2) .
S1 Fe1 2.2507(5) 10
S2 C4 1.833(2) .
S2 Fe1 2.2403(5) 10
O1 C1 1.139(2) .
O2 C2 1.1475(19) .
C3 C4 1.506(3) .
C5 P1 1.8472(11) 10
C6 C11 1.390(2) .
C6 C7 1.3957(19) .
C7 C8 1.392(2) .
C8 C9 1.379(2) .
C9 C10 1.385(2) .
C10 C11 1.392(2) .
C12 C13 1.396(2) .
C12 C17 1.399(2) .
C13 C14 1.394(2) .
C14 C15 1.379(2) .
C15 C16 1.387(2) .
C16 C17 1.393(2) .

loop_
_geom_torsion_atom_site_label_1
_geom_torsion_atom_site_label_2
_geom_torsion_atom_site_label_3
_geom_torsion_atom_site_label_4
_geom_torsion
_geom_torsion_site_symmetry_1
_geom_torsion_site_symmetry_4
C2 Fe1 P1 C6 155.31(7) . .
C1 Fe1 P1 C6 56.26(7) . .
S2 Fe1 P1 C6 -106.63(6) . .
S1 Fe1 P1 C6 -50.56(5) . .
Fe1 Fe1 P1 C6 -105.91(5) 10 .
C2 Fe1 P1 C12 34.01(7) . .
C1 Fe1 P1 C12 -65.04(7) . .
S2 Fe1 P1 C12 132.07(6) . .
S1 Fe1 P1 C12 -171.85(5) . .
Fe1 Fe1 P1 C12 132.79(5) 10 .
C2 Fe1 P1 C5 -82.47(8) . .
C1 Fe1 P1 C5 178.48(8) . .
S2 Fe1 P1 C5 15.58(8) . .
S1 Fe1 P1 C5 71.66(7) . .
Fe1 Fe1 P1 C5 16.31(6) 10 .
C2 Fe1 S1 C3 -111.89(12) . .
C1 Fe1 S1 C3 57.88(7) . .
P1 Fe1 S1 C3 157.73(4) . .
S2 Fe1 S1 C3 -43.75(4) . .
Fe1 Fe1 S1 C3 -100.05(4) 10 .
C2 Fe1 S1 Fe1 -11.84(11) . 10
C1 Fe1 S1 Fe1 157.92(5) . 10
P1 Fe1 S1 Fe1 -102.219(13) . 10
S2 Fe1 S1 Fe1 56.294(13) . 10
C2 Fe1 S2 C4 -160.12(6) . .
C1 Fe1 S2 C4 -61.61(7) . .
P1 Fe1 S2 C4 101.05(6) . .
S1 Fe1 S2 C4 43.72(4) . .
Fe1 Fe1 S2 C4 100.19(4) 10 .
C2 Fe1 S2 Fe1 99.70(5) . 10
C1 Fe1 S2 Fe1 -161.80(5) . 10
P1 Fe1 S2 Fe1 0.86(5) . 10
S1 Fe1 S2 Fe1 -56.470(13) . 10
C2 Fe1 C1 O1 28(3) . .
P1 Fe1 C1 O1 123(3) . .
S2 Fe1 C1 O1 -65(3) . .
S1 Fe1 C1 O1 -148(3) . .
Fe1 Fe1 C1 O1 -102(3) 10 .
C1 Fe1 C2 O2 -94(4) . .
P1 Fe1 C2 O2 165(4) . .
S2 Fe1 C2 O2 11(4) . .
S1 Fe1 C2 O2 77(4) . .
Fe1 Fe1 C2 O2 67(4) 10 .
Fe1 S1 C3 C4 34.832(15) . .
Fe1 S1 C3 C4 -34.832(15) 10 .
S1 C3 C4 S2 0.0 . .
Fe1 S2 C4 C3 35.035(16) 10 .
Fe1 S2 C4 C3 -35.035(16) . .
C6 P1 C5 P1 97.53(11) . 10
C12 P1 C5 P1 -155.49(10) . 10
Fe1 P1 C5 P1 -30.77(12) . 10
C12 P1 C6 C11 -77.65(13) . .
C5 P1 C6 C11 29.50(14) . .
Fe1 P1 C6 C11 153.97(11) . .
C12 P1 C6 C7 97.67(12) . .
C5 P1 C6 C7 -155.18(11) . .
Fe1 P1 C6 C7 -30.71(13) . .
C11 C6 C7 C8 1.5(2) . .
P1 C6 C7 C8 -174.00(12) . .
C6 C7 C8 C9 -1.8(2) . .
C7 C8 C9 C10 -0.1(3) . .
C8 C9 C10 C11 2.2(3) . .
C7 C6 C11 C10 0.6(2) . .
P1 C6 C11 C10 175.91(13) . .
C9 C10 C11 C6 -2.5(3) . .
C6 P1 C12 C13 -21.52(14) . .
C5 P1 C12 C13 -131.61(13) . .
Fe1 P1 C12 C13 107.39(12) . .
C6 P1 C12 C17 165.42(11) . .
C5 P1 C12 C17 55.33(13) . .
Fe1 P1 C12 C17 -65.67(12) . .
C17 C12 C13 C14 -0.2(2) . .
P1 C12 C13 C14 -173.37(13) . .
C12 C13 C14 C15 1.0(3) . .
C13 C14 C15 C16 -0.8(3) . .
C14 C15 C16 C17 -0.1(2) . .
C15 C16 C17 C12 0.9(2) . .
C13 C12 C17 C16 -0.7(2) . .
P1 C12 C17 C16 172.52(11) . .
